data_1502445
loop_
_publ_author_name
'DeKorver, Kyle A.'
'Walton, Mary C.'
'North, Troy D.'
'Hsung, Richard P.'

_publ_section_title
;
 Introducing a new class of N-phosphoryl ynamides via Cu(I)-catalyzed
 amidations of alkynyl bromides.
;
_journal_issue 18
_journal_name_full 'Organic letters'
_journal_page_first 4862
_journal_page_last 4865
_journal_paper_doi 10.1021/ol201947b
_journal_volume 13
_journal_year 2011
_chemical_formula_moiety 'C22 H26 N O3 P'
_chemical_formula_sum 'C22 H26 N O3 P'
_chemical_formula_weight 383.41
_chemical_name_common 11111a
_chemical_name_systematic
; 
 ? 
;
_space_group_IT_number 14
_symmetry_cell_setting monoclinic
_symmetry_space_group_name_Hall '-P 2ybc'
_symmetry_space_group_name_H-M 'P 1 21/c 1'
_atom_sites_solution_hydrogens geom
_atom_sites_solution_primary direct
_atom_sites_solution_secondary difmap
_audit_creation_method SHELXL-97
_cell_angle_alpha 90.00
_cell_angle_beta 97.0450(10)
_cell_angle_gamma 90.00
_cell_formula_units_Z 4
_cell_length_a 21.7595(15)
_cell_length_b 5.8572(4)
_cell_length_c 15.7081(11)
_cell_measurement_reflns_used 5081
_cell_measurement_temperature 173(2)
_cell_measurement_theta_max 25.75
_cell_measurement_theta_min 2.61
_cell_volume 1986.9(2)
_computing_cell_refinement 'Bruker SAINT'
_computing_data_collection 'Bruker APEX2'
_computing_data_reduction 'Bruker SAINT'
_computing_molecular_graphics 'Bruker SHELXTL'
_computing_publication_material 'Bruker SHELXTL'
_computing_structure_refinement 'SHELXL-97 (Sheldrick, 2008)'
_computing_structure_solution 'SHELXS-97 (Sheldrick, 2008)'
_diffrn_ambient_temperature 173(2)
_diffrn_measured_fraction_theta_full 0.997
_diffrn_measured_fraction_theta_max 0.997
_diffrn_measurement_device_type 'Bruker APEX-II CCD'
_diffrn_measurement_method '\f and \w scans'
_diffrn_radiation_monochromator graphite
_diffrn_radiation_source 'sealed tube'
_diffrn_radiation_type MoK\a
_diffrn_radiation_wavelength 0.71073
_diffrn_reflns_av_R_equivalents 0.0417
_diffrn_reflns_av_sigmaI/netI 0.0318
_diffrn_reflns_limit_h_max 26
_diffrn_reflns_limit_h_min -27
_diffrn_reflns_limit_k_max 7
_diffrn_reflns_limit_k_min 0
_diffrn_reflns_limit_l_max 19
_diffrn_reflns_limit_l_min 0
_diffrn_reflns_number 19831
_diffrn_reflns_theta_full 26.24
_diffrn_reflns_theta_max 26.24
_diffrn_reflns_theta_min 1.89
_exptl_absorpt_coefficient_mu 0.160
_exptl_absorpt_correction_T_max 0.9936
_exptl_absorpt_correction_T_min 0.9460
_exptl_absorpt_correction_type multi-scan
_exptl_absorpt_process_details 'SADABS (Sheldrick, 2008/1)'
_exptl_crystal_colour colourless
_exptl_crystal_density_diffrn 1.282
_exptl_crystal_density_method 'not measured'
_exptl_crystal_description plate
_exptl_crystal_F_000 816
_exptl_crystal_size_max 0.35
_exptl_crystal_size_mid 0.10
_exptl_crystal_size_min 0.04
_refine_diff_density_max 0.219
_refine_diff_density_min -0.269
_refine_diff_density_rms 0.039
_refine_ls_extinction_method none
_refine_ls_goodness_of_fit_ref 1.039
_refine_ls_hydrogen_treatment constr
_refine_ls_matrix_type full
_refine_ls_number_parameters 289
_refine_ls_number_reflns 4003
_refine_ls_number_restraints 58
_refine_ls_restrained_S_all 1.034
_refine_ls_R_factor_all 0.0656
_refine_ls_R_factor_gt 0.0413
_refine_ls_shift/su_max 0.001
_refine_ls_shift/su_mean 0.000
_refine_ls_structure_factor_coef Fsqd
_refine_ls_weighting_details 'calc w=1/[\s^2^(Fo^2^)+(0.0401P)^2^+0.6014P] where P=(Fo^2^+2Fc^2^)/3'
_refine_ls_weighting_scheme calc
_refine_ls_wR_factor_gt 0.0901
_refine_ls_wR_factor_ref 0.1025
_reflns_number_gt 2863
_reflns_number_total 4003
_reflns_threshold_expression >2sigma(I)
_cod_data_source_file ol201947b_si_003.cif
_cod_data_source_block 11111a
_cod_depositor_comments
;
The following automatic conversions were performed:

'_symmetry_cell_setting' value 'Monoclinic' changed to 'monoclinic'
according to /home/saulius/struct/CIF-dictionaries/cif_core.dic
dictionary named 'cif_core.dic' version 2.4.1 from
2010-06-29.

'_exptl_absorpt_correction_type' value 'Multi-scan'
changed to 'multi-scan' according to
/home/saulius/struct/CIF-dictionaries/cif_core.dic dictionary named
'cif_core.dic' version 2.4.1 from 2010-06-29.

Automatic conversion script
Id: cif_fix_values 1715 2011-07-08 13:25:40Z adriana 
;
_cod_original_sg_symbol_H-M 'P2(1)/c  '
_cod_database_code 1502445

loop_
_symmetry_equiv_pos_as_xyz
'x, y, z'
'-x, y+1/2, -z+1/2'
'-x, -y, -z'
'x, -y-1/2, z-1/2'

loop_
_atom_site_label
_atom_site_type_symbol
_atom_site_fract_x
_atom_site_fract_y
_atom_site_fract_z
_atom_site_U_iso_or_equiv
_atom_site_adp_type
_atom_site_occupancy
_atom_site_symmetry_multiplicity
_atom_site_calc_flag
_atom_site_refinement_flags
_atom_site_disorder_assembly
_atom_site_disorder_group
P1 P 0.36027(2) 0.64721(8) 0.27299(3) 0.03681(15) Uani 1 1 d . A .
O1 O 0.37217(6) 0.8038(2) 0.34476(9) 0.0560(4) Uani 1 1 d . . .
O2 O 0.35556(5) 0.7734(2) 0.18428(9) 0.0439(3) Uani 1 1 d . . .
O3 O 0.41156(5) 0.4605(2) 0.27178(7) 0.0375(3) Uani 1 1 d . . .
C1 C 0.35744(8) 0.6342(4) 0.10754(13) 0.0449(5) Uani 1 1 d . . .
H1B H 0.3578 0.7353 0.0571 0.054 Uiso 1 1 calc R . .
H1C H 0.3197 0.5386 0.0983 0.054 Uiso 1 1 calc R . .
C2 C 0.41430(8) 0.4809(3) 0.11524(11) 0.0394(4) Uani 1 1 d . . .
C3 C 0.41321(8) 0.3288(3) 0.19288(11) 0.0387(4) Uani 1 1 d . . .
H3A H 0.3764 0.2285 0.1840 0.046 Uiso 1 1 calc R . .
H3B H 0.4505 0.2303 0.1991 0.046 Uiso 1 1 calc R . .
C4 C 0.41014(10) 0.3284(4) 0.03588(13) 0.0586(6) Uani 1 1 d . . .
H4A H 0.4093 0.4236 -0.0156 0.088 Uiso 1 1 calc R . .
H4B H 0.3722 0.2366 0.0323 0.088 Uiso 1 1 calc R . .
H4C H 0.4462 0.2271 0.0400 0.088 Uiso 1 1 calc R . .
C5 C 0.47328(9) 0.6264(4) 0.12212(15) 0.0554(6) Uani 1 1 d . . .
H5A H 0.4738 0.7159 0.0695 0.083 Uiso 1 1 calc R . .
H5B H 0.5097 0.5266 0.1300 0.083 Uiso 1 1 calc R . .
H5C H 0.4741 0.7299 0.1713 0.083 Uiso 1 1 calc R . .
N1 N 0.29445(6) 0.4974(2) 0.26738(9) 0.0318(3) Uani 1 1 d D . .
C6 C 0.2416(4) 0.625(2) 0.2487(9) 0.0283(19) Uani 0.533(3) 1 d PD A 1
C7 C 0.1946(2) 0.7313(9) 0.2314(3) 0.0337(9) Uani 0.533(3) 1 d PD A 1
C8 C 0.13649(17) 0.8665(7) 0.2153(2) 0.0357(9) Uani 0.533(3) 1 d PD A 1
H8A H 0.1473 1.0302 0.2122 0.043 Uiso 0.533(3) 1 calc PR A 1
H8B H 0.1126 0.8466 0.2645 0.043 Uiso 0.533(3) 1 calc PR A 1
C9 C 0.09569(18) 0.8012(7) 0.1337(3) 0.0488(11) Uani 0.533(3) 1 d PD A 1
H9A H 0.0882 0.6345 0.1338 0.059 Uiso 0.533(3) 1 calc PR A 1
H9B H 0.1176 0.8371 0.0838 0.059 Uiso 0.533(3) 1 calc PR A 1
C10 C 0.03405(16) 0.9251(7) 0.1243(2) 0.0351(7) Uani 0.533(3) 1 d PD A 1
C11 C 0.0289(5) 1.1395(13) 0.0872(4) 0.0444(15) Uani 0.533(3) 1 d PD A 1
H11A H 0.0644 1.2135 0.0705 0.053 Uiso 0.533(3) 1 calc PR A 1
C12 C -0.0286(6) 1.246(3) 0.0744(14) 0.058(2) Uani 0.533(3) 1 d PD A 1
H12A H -0.0326 1.3919 0.0483 0.070 Uiso 0.533(3) 1 calc PR A 1
C13 C -0.0798(7) 1.139(3) 0.0995(15) 0.059(3) Uani 0.533(3) 1 d PD A 1
H13A H -0.1190 1.2130 0.0914 0.071 Uiso 0.533(3) 1 calc PR A 1
C14 C -0.0743(5) 0.927(3) 0.1361(14) 0.052(2) Uani 0.533(3) 1 d PD A 1
H14A H -0.1100 0.8518 0.1515 0.062 Uiso 0.533(3) 1 calc PR A 1
C15 C -0.0174(3) 0.8236(14) 0.1508(3) 0.0430(12) Uani 0.533(3) 1 d PD A 1
H15A H -0.0135 0.6805 0.1794 0.052 Uiso 0.533(3) 1 calc PR A 1
C6' C 0.2384(5) 0.585(3) 0.2329(11) 0.0283(19) Uani 0.467(3) 1 d PD A 2
C7' C 0.1905(3) 0.6572(10) 0.2058(4) 0.0337(9) Uani 0.467(3) 1 d PD A 2
C8' C 0.1289(2) 0.7312(8) 0.1661(3) 0.0432(11) Uani 0.467(3) 1 d PD A 2
H8C H 0.0995 0.6035 0.1696 0.052 Uiso 0.467(3) 1 calc PR A 2
H8D H 0.1311 0.7616 0.1046 0.052 Uiso 0.467(3) 1 calc PR A 2
C9' C 0.1027(2) 0.9422(8) 0.2053(3) 0.0391(11) Uani 0.467(3) 1 d PD A 2
H9C H 0.1032 0.9187 0.2678 0.047 Uiso 0.467(3) 1 calc PR A 2
H9D H 0.1294 1.0751 0.1969 0.047 Uiso 0.467(3) 1 calc PR A 2
C10' C 0.03788(19) 0.9921(8) 0.1660(3) 0.0351(7) Uani 0.467(3) 1 d PD A 2
C11' C 0.0234(5) 1.1763(16) 0.1136(5) 0.0444(15) Uani 0.467(3) 1 d PD A 2
H11B H 0.0557 1.2725 0.0988 0.053 Uiso 0.467(3) 1 calc PR A 2
C12' C -0.0375(7) 1.225(3) 0.0819(16) 0.058(2) Uani 0.467(3) 1 d PD A 2
H12B H -0.0468 1.3552 0.0468 0.070 Uiso 0.467(3) 1 calc PR A 2
C13' C -0.0841(8) 1.085(4) 0.1012(17) 0.059(3) Uani 0.467(3) 1 d PD A 2
H13B H -0.1258 1.1168 0.0789 0.071 Uiso 0.467(3) 1 calc PR A 2
C14' C -0.0709(6) 0.899(4) 0.1525(17) 0.052(2) Uani 0.467(3) 1 d PD A 2
H14B H -0.1032 0.8024 0.1669 0.062 Uiso 0.467(3) 1 calc PR A 2
C15' C -0.0105(4) 0.8519(16) 0.1831(4) 0.0430(12) Uani 0.467(3) 1 d PD A 2
H15B H -0.0015 0.7193 0.2172 0.052 Uiso 0.467(3) 1 calc PR A 2
C16 C 0.28975(9) 0.2750(3) 0.31066(11) 0.0369(4) Uani 1 1 d . A .
H16A H 0.3320 0.2113 0.3243 0.044 Uiso 1 1 calc R . .
H16B H 0.2660 0.1689 0.2700 0.044 Uiso 1 1 calc R . .
C17 C 0.25950(8) 0.2825(3) 0.39206(11) 0.0317(4) Uani 1 1 d . . .
C18 C 0.26557(8) 0.4691(3) 0.44736(11) 0.0378(4) Uani 1 1 d . A .
H18A H 0.2865 0.6024 0.4319 0.045 Uiso 1 1 calc R . .
C19 C 0.24123(8) 0.4614(3) 0.52495(12) 0.0421(5) Uani 1 1 d . . .
H19A H 0.2456 0.5893 0.5624 0.051 Uiso 1 1 calc R A .
C20 C 0.21079(9) 0.2695(3) 0.54791(12) 0.0438(5) Uani 1 1 d . A .
H20A H 0.1948 0.2639 0.6015 0.053 Uiso 1 1 calc R . .
C21 C 0.20361(9) 0.0852(3) 0.49299(12) 0.0439(5) Uani 1 1 d . . .
H21A H 0.1820 -0.0467 0.5083 0.053 Uiso 1 1 calc R A .
C22 C 0.22786(8) 0.0923(3) 0.41534(12) 0.0390(4) Uani 1 1 d . A .
H22A H 0.2226 -0.0351 0.3777 0.047 Uiso 1 1 calc R . .

loop_
_atom_site_aniso_label
_atom_site_aniso_U_11
_atom_site_aniso_U_22
_atom_site_aniso_U_33
_atom_site_aniso_U_23
_atom_site_aniso_U_13
_atom_site_aniso_U_12
P1 0.0302(2) 0.0279(3) 0.0511(3) -0.0031(2) -0.0001(2) 0.0025(2)
O1 0.0467(8) 0.0446(8) 0.0751(10) -0.0248(8) 0.0013(7) -0.0018(7)
O2 0.0342(7) 0.0323(7) 0.0648(9) 0.0117(7) 0.0049(6) 0.0021(5)
O3 0.0322(6) 0.0378(7) 0.0406(7) -0.0018(6) -0.0026(5) 0.0087(5)
C1 0.0319(10) 0.0510(12) 0.0502(12) 0.0176(10) -0.0012(8) -0.0011(9)
C2 0.0292(9) 0.0470(11) 0.0411(10) 0.0030(9) 0.0007(8) -0.0030(8)
C3 0.0363(10) 0.0356(10) 0.0436(10) -0.0040(9) 0.0018(8) 0.0074(8)
C4 0.0545(13) 0.0761(16) 0.0454(12) -0.0056(12) 0.0065(10) -0.0093(12)
C5 0.0305(10) 0.0645(15) 0.0713(15) 0.0038(12) 0.0071(9) -0.0066(10)
N1 0.0299(7) 0.0258(8) 0.0389(8) 0.0022(6) 0.0009(6) 0.0033(6)
C6 0.0318(12) 0.030(4) 0.022(4) -0.006(3) -0.0005(14) -0.003(2)
C7 0.0327(13) 0.037(3) 0.031(3) -0.0014(16) 0.0009(16) -0.0011(19)
C8 0.039(2) 0.038(2) 0.0290(19) -0.0027(18) 0.0018(17) 0.0081(18)
C9 0.036(2) 0.056(3) 0.051(2) -0.016(2) -0.0081(18) 0.0122(19)
C10 0.0291(12) 0.039(2) 0.036(2) -0.0087(14) -0.0014(16) 0.0037(13)
C11 0.048(2) 0.044(3) 0.042(4) 0.003(3) 0.010(3) 0.0027(18)
C12 0.066(4) 0.053(3) 0.053(3) 0.013(2) -0.002(3) 0.021(3)
C13 0.038(2) 0.077(8) 0.0604(17) -0.003(5) -0.0042(17) 0.018(3)
C14 0.0350(15) 0.069(4) 0.051(7) -0.009(4) 0.003(2) -0.0053(18)
C15 0.0399(19) 0.039(2) 0.049(4) -0.006(3) 0.002(3) -0.0014(14)
C6' 0.0318(12) 0.030(4) 0.022(4) -0.006(3) -0.0005(14) -0.003(2)
C7' 0.0327(13) 0.037(3) 0.031(3) -0.0014(16) 0.0009(16) -0.0011(19)
C8' 0.033(2) 0.059(3) 0.036(2) -0.007(2) -0.0022(19) 0.006(2)
C9' 0.032(2) 0.043(3) 0.042(2) 0.006(2) 0.0038(19) 0.001(2)
C10' 0.0291(12) 0.039(2) 0.036(2) -0.0087(14) -0.0014(16) 0.0037(13)
C11' 0.048(2) 0.044(3) 0.042(4) 0.003(3) 0.010(3) 0.0027(18)
C12' 0.066(4) 0.053(3) 0.053(3) 0.013(2) -0.002(3) 0.021(3)
C13' 0.038(2) 0.077(8) 0.0604(17) -0.003(5) -0.0042(17) 0.018(3)
C14' 0.0350(15) 0.069(4) 0.051(7) -0.009(4) 0.003(2) -0.0053(18)
C15' 0.0399(19) 0.039(2) 0.049(4) -0.006(3) 0.002(3) -0.0014(14)
C16 0.0434(10) 0.0252(9) 0.0418(10) 0.0010(8) 0.0045(8) 0.0020(8)
C17 0.0293(9) 0.0285(9) 0.0362(9) 0.0015(8) -0.0008(7) 0.0037(7)
C18 0.0357(10) 0.0306(10) 0.0462(11) -0.0028(8) 0.0019(8) 0.0011(8)
C19 0.0428(11) 0.0403(11) 0.0431(11) -0.0069(9) 0.0039(9) 0.0052(9)
C20 0.0413(11) 0.0502(12) 0.0406(11) 0.0026(10) 0.0084(8) 0.0081(9)
C21 0.0429(11) 0.0403(11) 0.0494(12) 0.0071(10) 0.0090(9) -0.0017(9)
C22 0.0435(11) 0.0296(10) 0.0427(11) -0.0007(8) 0.0008(8) -0.0001(8)

loop_
_atom_type_symbol
_atom_type_description
_atom_type_scat_dispersion_real
_atom_type_scat_dispersion_imag
_atom_type_scat_source
C C 0.0033 0.0016 'International Tables Vol C Tables 4.2.6.8 and 6.1.1.4'
H H 0.0000 0.0000 'International Tables Vol C Tables 4.2.6.8 and 6.1.1.4'
N N 0.0061 0.0033 'International Tables Vol C Tables 4.2.6.8 and 6.1.1.4'
O O 0.0106 0.0060 'International Tables Vol C Tables 4.2.6.8 and 6.1.1.4'
P P 0.1023 0.0942 'International Tables Vol C Tables 4.2.6.8 and 6.1.1.4'

loop_
_geom_angle_atom_site_label_1
_geom_angle_atom_site_label_2
_geom_angle_atom_site_label_3
_geom_angle
O1 P1 O3 113.04(7)
O1 P1 O2 112.21(8)
O3 P1 O2 106.69(7)
O1 P1 N1 116.26(8)
O3 P1 N1 103.89(7)
O2 P1 N1 103.77(7)
C1 O2 P1 117.70(11)
C3 O3 P1 118.05(10)
O2 C1 C2 111.63(14)
O2 C1 H1B 109.3
C2 C1 H1B 109.3
O2 C1 H1C 109.3
C2 C1 H1C 109.3
H1B C1 H1C 108.0
C3 C2 C1 108.57(15)
C3 C2 C4 107.97(16)
C1 C2 C4 108.29(15)
C3 C2 C5 111.49(15)
C1 C2 C5 110.06(16)
C4 C2 C5 110.37(16)
O3 C3 C2 112.13(15)
O3 C3 H3A 109.2
C2 C3 H3A 109.2
O3 C3 H3B 109.2
C2 C3 H3B 109.2
H3A C3 H3B 107.9
C2 C4 H4A 109.5
C2 C4 H4B 109.5
H4A C4 H4B 109.5
C2 C4 H4C 109.5
H4A C4 H4C 109.5
H4B C4 H4C 109.5
C2 C5 H5A 109.5
C2 C5 H5B 109.5
H5A C5 H5B 109.5
C2 C5 H5C 109.5
H5A C5 H5C 109.5
H5B C5 H5C 109.5
C6' N1 C6 14.2(11)
C6' N1 C16 113.9(8)
C6 N1 C16 118.4(7)
C6' N1 P1 122.5(8)
C6 N1 P1 114.4(6)
C16 N1 P1 123.03(11)
C7 C6 N1 178.1(12)
C6 C7 C8 176.7(8)
C7 C8 C9 114.0(4)
C7 C8 H8A 108.8
C9 C8 H8A 108.8
C7 C8 H8B 108.8
C9 C8 H8B 108.8
H8A C8 H8B 107.6
C8 C9 C10 112.4(3)
C8 C9 H9A 109.1
C10 C9 H9A 109.1
C8 C9 H9B 109.1
C10 C9 H9B 109.1
H9A C9 H9B 107.9
C15 C10 C11 119.5(6)
C15 C10 C9 120.4(5)
C11 C10 C9 120.0(5)
C10 C11 C12 119.4(9)
C10 C11 H11A 120.3
C12 C11 H11A 120.3
C13 C12 C11 120.2(11)
C13 C12 H12A 119.9
C11 C12 H12A 119.9
C14 C13 C12 120.0(11)
C14 C13 H13A 120.0
C12 C13 H13A 120.0
C13 C14 C15 120.2(11)
C13 C14 H14A 119.9
C15 C14 H14A 119.9
C14 C15 C10 120.6(9)
C14 C15 H15A 119.7
C10 C15 H15A 119.7
C7' C6' N1 178.1(18)
C6' C7' C8' 175.0(9)
C7' C8' C9' 115.7(4)
C7' C8' H8C 108.4
C9' C8' H8C 108.4
C7' C8' H8D 108.4
C9' C8' H8D 108.4
H8C C8' H8D 107.4
C10' C9' C8' 111.8(4)
C10' C9' H9C 109.3
C8' C9' H9C 109.3
C10' C9' H9D 109.3
C8' C9' H9D 109.3
H9C C9' H9D 107.9
C11' C10' C15' 117.3(7)
C11' C10' C9' 122.4(6)
C15' C10' C9' 120.2(5)
C10' C11' C12' 121.0(11)
C10' C11' H11B 119.5
C12' C11' H11B 119.5
C13' C12' C11' 120.0(13)
C13' C12' H12B 120.0
C11' C12' H12B 120.0
C14' C13' C12' 120.0(13)
C14' C13' H13B 120.0
C12' C13' H13B 120.0
C13' C14' C15' 119.4(13)
C13' C14' H14B 120.3
C15' C14' H14B 120.3
C14' C15' C10' 122.1(10)
C14' C15' H15B 118.9
C10' C15' H15B 118.9
N1 C16 C17 115.22(14)
N1 C16 H16A 108.5
C17 C16 H16A 108.5
N1 C16 H16B 108.5
C17 C16 H16B 108.5
H16A C16 H16B 107.5
C22 C17 C18 118.68(17)
C22 C17 C16 118.95(16)
C18 C17 C16 122.25(16)
C19 C18 C17 120.32(18)
C19 C18 H18A 119.8
C17 C18 H18A 119.8
C20 C19 C18 120.33(18)
C20 C19 H19A 119.8
C18 C19 H19A 119.8
C19 C20 C21 119.81(18)
C19 C20 H20A 120.1
C21 C20 H20A 120.1
C20 C21 C22 120.03(18)
C20 C21 H21A 120.0
C22 C21 H21A 120.0
C17 C22 C21 120.81(18)
C17 C22 H22A 119.6
C21 C22 H22A 119.6

loop_
_geom_bond_atom_site_label_1
_geom_bond_atom_site_label_2
_geom_bond_distance
P1 O1 1.4518(14)
P1 O3 1.5644(12)
P1 O2 1.5694(13)
P1 N1 1.6728(14)
O2 C1 1.460(2)
O3 C3 1.464(2)
C1 C2 1.521(3)
C1 H1B 0.9900
C1 H1C 0.9900
C2 C3 1.513(2)
C2 C4 1.527(3)
C2 C5 1.533(2)
C3 H3A 0.9900
C3 H3B 0.9900
C4 H4A 0.9800
C4 H4B 0.9800
C4 H4C 0.9800
C5 H5A 0.9800
C5 H5B 0.9800
C5 H5C 0.9800
N1 C6' 1.372(3)
N1 C6 1.373(3)
N1 C16 1.478(2)
C6 C7 1.200(5)
C7 C8 1.486(6)
C8 C9 1.516(5)
C8 H8A 0.9900
C8 H8B 0.9900
C9 C10 1.516(5)
C9 H9A 0.9900
C9 H9B 0.9900
C10 C15 1.376(7)
C10 C11 1.383(8)
C11 C12 1.389(10)
C11 H11A 0.9500
C12 C13 1.377(9)
C12 H12A 0.9500
C13 C14 1.366(10)
C13 H13A 0.9500
C14 C15 1.374(10)
C14 H14A 0.9500
C15 H15A 0.9500
C6' C7' 1.157(6)
C7' C8' 1.472(7)
C8' C9' 1.522(6)
C8' H8C 0.9900
C8' H8D 0.9900
C9' C10' 1.498(6)
C9' H9C 0.9900
C9' H9D 0.9900
C10' C11' 1.370(9)
C10' C15' 1.387(8)
C11' C12' 1.387(11)
C11' H11B 0.9500
C12' C13' 1.368(11)
C12' H12B 0.9500
C13' C14' 1.365(11)
C13' H13B 0.9500
C14' C15' 1.370(11)
C14' H14B 0.9500
C15' H15B 0.9500
C16 C17 1.509(2)
C16 H16A 0.9900
C16 H16B 0.9900
C17 C22 1.382(2)
C17 C18 1.393(2)
C18 C19 1.388(3)
C18 H18A 0.9500
C19 C20 1.375(3)
C19 H19A 0.9500
C20 C21 1.379(3)
C20 H20A 0.9500
C21 C22 1.388(3)
C21 H21A 0.9500
C22 H22A 0.9500

loop_
_geom_torsion_atom_site_label_1
_geom_torsion_atom_site_label_2
_geom_torsion_atom_site_label_3
_geom_torsion_atom_site_label_4
_geom_torsion
O1 P1 O2 C1 166.74(11)
O3 P1 O2 C1 42.41(13)
N1 P1 O2 C1 -66.95(12)
O1 P1 O3 C3 -165.33(12)
O2 P1 O3 C3 -41.51(13)
N1 P1 O3 C3 67.77(13)
P1 O2 C1 C2 -54.02(18)
O2 C1 C2 C3 58.61(19)
O2 C1 C2 C4 175.60(15)
O2 C1 C2 C5 -63.7(2)
P1 O3 C3 C2 52.55(17)
C1 C2 C3 O3 -57.82(18)
C4 C2 C3 O3 -175.02(14)
C5 C2 C3 O3 63.6(2)
O1 P1 N1 C6' 82.1(8)
O3 P1 N1 C6' -153.0(8)
O2 P1 N1 C6' -41.6(8)
O1 P1 N1 C6 68.7(7)
O3 P1 N1 C6 -166.4(7)
O2 P1 N1 C6 -55.0(7)
O1 P1 N1 C16 -88.03(15)
O3 P1 N1 C16 36.84(14)
O2 P1 N1 C16 148.26(13)
C6' N1 C6 C7 29(39)
C16 N1 C6 C7 -46(45)
P1 N1 C6 C7 156(45)
N1 C6 C7 C8 122(36)
C6 C7 C8 C9 -159(15)
C7 C8 C9 C10 174.0(4)
C8 C9 C10 C15 -95.4(4)
C8 C9 C10 C11 86.1(5)
C15 C10 C11 C12 -2.2(12)
C9 C10 C11 C12 176.3(11)
C10 C11 C12 C13 0.8(15)
C11 C12 C13 C14 -0.8(13)
C12 C13 C14 C15 2.4(18)
C13 C14 C15 C10 -4(2)
C11 C10 C15 C14 3.8(13)
C9 C10 C15 C14 -174.8(12)
C6 N1 C6' C7' -77(44)
C16 N1 C6' C7' 35(45)
P1 N1 C6' C7' -136(44)
N1 C6' C7' C8' -99(45)
C6' C7' C8' C9' 176(13)
C7' C8' C9' C10' -175.0(5)
C8' C9' C10' C11' -109.9(5)
C8' C9' C10' C15' 71.2(6)
C15' C10' C11' C12' 2.4(14)
C9' C10' C11' C12' -176.5(13)
C10' C11' C12' C13' -1.5(17)
C11' C12' C13' C14' 0.8(14)
C12' C13' C14' C15' -1(2)
C13' C14' C15' C10' 2(2)
C11' C10' C15' C14' -2.7(16)
C9' C10' C15' C14' 176.2(15)
C6' N1 C16 C17 -68.2(7)
C6 N1 C16 C17 -53.1(6)
P1 N1 C16 C17 102.76(16)
N1 C16 C17 C22 150.66(15)
N1 C16 C17 C18 -33.4(2)
C22 C17 C18 C19 1.2(3)
C16 C17 C18 C19 -174.72(16)
C17 C18 C19 C20 -0.1(3)
C18 C19 C20 C21 -1.0(3)
C19 C20 C21 C22 1.0(3)
C18 C17 C22 C21 -1.3(3)
C16 C17 C22 C21 174.83(16)
C20 C21 C22 C17 0.2(3)
